data_4126203
loop_
_publ_author_name
'Li, Wang'
'He, Chun-Ting'
'Zeng, Ying'
'Ji, Cheng-Min'
'Du, Zi-Yi'
'Zhang, Wei-Xiong'
'Chen, Xiao-Ming'

_publ_section_title
;
 Crystalline Supramolecular Gyroscope with a Water Molecule as an
 Ultrasmall Polar Rotator Modulated by Charge-Assisted Hydrogen Bonds.
;
_journal_name_full 'Journal of the American Chemical Society'
_journal_paper_doi 10.1021/jacs.7b02981
_journal_year 2017
_chemical_formula_sum 'C16 H38 Cl3 N O7 Zn'
_chemical_formula_weight 528.19
_space_group_crystal_system monoclinic
_space_group_IT_number 9
_space_group_name_Hall 'C -2yc'
_space_group_name_H-M_alt 'C 1 c 1'
_symmetry_space_group_name_Hall 'C -2yc'
_symmetry_space_group_name_H-M 'C 1 c 1'
_atom_sites_solution_hydrogens mixed
_audit_creation_method SHELXL-2014/7
_cell_angle_alpha 90
_cell_angle_beta 104.560(5)
_cell_angle_gamma 90
_cell_formula_units_Z 4
_cell_length_a 10.9602(5)
_cell_length_b 13.9583(6)
_cell_length_c 16.7483(7)
_cell_measurement_reflns_used 2788
_cell_measurement_temperature 200(2)
_cell_measurement_theta_max 28.9350
_cell_measurement_theta_min 3.8510
_cell_volume 2480.0(2)
_computing_structure_refinement 'SHELXL-2014/7 (Sheldrick, 2014)'
_diffrn_ambient_temperature 200(2)
_diffrn_measured_fraction_theta_full 0.998
_diffrn_measured_fraction_theta_max 0.998
_diffrn_measurement_device_type 'Xcalibur, Sapphire3, Gemini ultra'
_diffrn_radiation_monochromator graphite
_diffrn_radiation_type MoK\a
_diffrn_radiation_wavelength 0.71073
_diffrn_reflns_av_R_equivalents 0.0246
_diffrn_reflns_av_unetI/netI 0.0387
_diffrn_reflns_Laue_measured_fraction_full 0.998
_diffrn_reflns_Laue_measured_fraction_max 0.998
_diffrn_reflns_limit_h_max 12
_diffrn_reflns_limit_h_min -13
_diffrn_reflns_limit_k_max 16
_diffrn_reflns_limit_k_min -17
_diffrn_reflns_limit_l_max 20
_diffrn_reflns_limit_l_min -19
_diffrn_reflns_number 5614
_diffrn_reflns_point_group_measured_fraction_full 0.998
_diffrn_reflns_point_group_measured_fraction_max 0.998
_diffrn_reflns_theta_full 25.242
_diffrn_reflns_theta_max 25.997
_diffrn_reflns_theta_min 2.919
_diffrn_source 'Enhance (Mo) X-ray Source'
_exptl_absorpt_coefficient_mu 1.347
_exptl_crystal_colour colourless
_exptl_crystal_density_diffrn 1.415
_exptl_crystal_description block
_exptl_crystal_F_000 1112
_refine_diff_density_max 0.247
_refine_diff_density_min -0.289
_refine_diff_density_rms 0.064
_refine_ls_abs_structure_details
;
 Refined as an inversion twin.
;
_refine_ls_abs_structure_Flack 0.035(13)
_refine_ls_extinction_method none
_refine_ls_goodness_of_fit_ref 1.019
_refine_ls_hydrogen_treatment mixed
_refine_ls_matrix_type full
_refine_ls_number_parameters 260
_refine_ls_number_reflns 3503
_refine_ls_number_restraints 5
_refine_ls_restrained_S_all 1.018
_refine_ls_R_factor_all 0.0300
_refine_ls_R_factor_gt 0.0267
_refine_ls_shift/su_max 0.000
_refine_ls_shift/su_mean 0.000
_refine_ls_structure_factor_coef Fsqd
_refine_ls_weighting_details 'w=1/[\s^2^(Fo^2^)+(0.0217P)^2^] where P=(Fo^2^+2Fc^2^)/3'
_refine_ls_weighting_scheme calc
_refine_ls_wR_factor_gt 0.0583
_refine_ls_wR_factor_ref 0.0601
_reflns_Friedel_coverage 0.997
_reflns_Friedel_fraction_full 0.998
_reflns_Friedel_fraction_max 0.998
_reflns_number_gt 3210
_reflns_number_total 3503
_reflns_threshold_expression 'I > 2\s(I)'
_cod_data_source_file ja7b02981_si_002.cif
_cod_data_source_block 1-200K
_cod_original_cell_volume 2479.96(19)
_cod_database_code 4126203
_shelx_shelxl_version_number 2014/7
_shelx_space_group_comment
;
The symmetry employed for this shelxl refinement is uniquely defined
by the following loop, which should always be used as a source of
symmetry information in preference to the above space-group names.
They are only intended as comments.
;

loop_
_space_group_symop_operation_xyz
'x, y, z'
'x, -y, z+1/2'
'x+1/2, y+1/2, z'
'x+1/2, -y+1/2, z+1/2'

loop_
_atom_site_label
_atom_site_type_symbol
_atom_site_fract_x
_atom_site_fract_y
_atom_site_fract_z
_atom_site_U_iso_or_equiv
_atom_site_adp_type
_atom_site_occupancy
_atom_site_site_symmetry_order
_atom_site_calc_flag
_atom_site_refinement_flags_posn
_atom_site_refinement_flags_adp
Zn1 Zn 0.36956(4) 0.75227(2) 0.64016(3) 0.02681(11) Uani 1 1 d . .
Cl1 Cl 0.44665(8) 0.61779(6) 0.70699(5) 0.0381(2) Uani 1 1 d . .
Cl2 Cl 0.44173(8) 0.88909(6) 0.70476(5) 0.0388(2) Uani 1 1 d . .
Cl3 Cl 0.16429(10) 0.75210(6) 0.57572(6) 0.0404(2) Uani 1 1 d . .
N1 N 0.6109(3) 0.75588(15) 0.41418(17) 0.0247(7) Uani 1 1 d . .
H1C H 0.5259 0.7539 0.3928 0.037 Uiso 1 1 calc R U
H1D H 0.6358 0.7032 0.4461 0.037 Uiso 1 1 calc R U
H1E H 0.6315 0.8096 0.4454 0.037 Uiso 1 1 calc R U
C1 C 0.4170(4) 0.9859(2) 0.4173(2) 0.0381(9) Uani 1 1 d . .
H1A H 0.3455 1.0290 0.4180 0.046 Uiso 1 1 calc R U
H1B H 0.4473 1.0013 0.3678 0.046 Uiso 1 1 calc R U
C2 C 0.5201(4) 1.0015(2) 0.4927(2) 0.0370(9) Uani 1 1 d . .
H2A H 0.5356 1.0711 0.5015 0.044 Uiso 1 1 calc R U
H2B H 0.4953 0.9753 0.5412 0.044 Uiso 1 1 calc R U
C3 C 0.7372(4) 0.9724(3) 0.5542(2) 0.0382(9) Uani 1 1 d . .
H3A H 0.7265 1.0352 0.5790 0.046 Uiso 1 1 calc R U
H3B H 0.8161 0.9746 0.5356 0.046 Uiso 1 1 calc R U
C4 C 0.7474(4) 0.8954(2) 0.6179(2) 0.0370(9) Uani 1 1 d . .
H4A H 0.8158 0.9107 0.6672 0.044 Uiso 1 1 calc R U
H4B H 0.6674 0.8902 0.6348 0.044 Uiso 1 1 calc R U
C5 C 0.7893(4) 0.7304(2) 0.6380(2) 0.0404(10) Uani 1 1 d . .
H5A H 0.7083 0.7156 0.6513 0.048 Uiso 1 1 calc R U
H5B H 0.8518 0.7472 0.6899 0.048 Uiso 1 1 calc R U
C6 C 0.8337(4) 0.6455(3) 0.5993(2) 0.0410(9) Uani 1 1 d . .
H6A H 0.9064 0.6642 0.5777 0.049 Uiso 1 1 calc R U
H6B H 0.8625 0.5954 0.6417 0.049 Uiso 1 1 calc R U
C7 C 0.6629(4) 0.5350(3) 0.5617(2) 0.0383(9) Uani 1 1 d . .
H7A H 0.6201 0.5633 0.6016 0.046 Uiso 1 1 calc R U
H7B H 0.7186 0.4827 0.5895 0.046 Uiso 1 1 calc R U
C8 C 0.5675(4) 0.4970(3) 0.4878(2) 0.0391(9) Uani 1 1 d . .
H8A H 0.6097 0.4784 0.4444 0.047 Uiso 1 1 calc R U
H8B H 0.5256 0.4397 0.5035 0.047 Uiso 1 1 calc R U
C9 C 0.3882(4) 0.5426(2) 0.3821(2) 0.0394(10) Uani 1 1 d . .
H9A H 0.3576 0.4767 0.3872 0.047 Uiso 1 1 calc R U
H9B H 0.4298 0.5438 0.3360 0.047 Uiso 1 1 calc R U
C10 C 0.2800(4) 0.6110(3) 0.3652(2) 0.0403(9) Uani 1 1 d . .
H10A H 0.2163 0.5914 0.3148 0.048 Uiso 1 1 calc R U
H10B H 0.2397 0.6108 0.4119 0.048 Uiso 1 1 calc R U
C11 C 0.2245(4) 0.7737(3) 0.3474(2) 0.0354(8) Uani 1 1 d . .
H11A H 0.1899 0.7706 0.3966 0.043 Uiso 1 1 calc R U
H11B H 0.1555 0.7598 0.2980 0.043 Uiso 1 1 calc R U
C12 C 0.2776(4) 0.8707(3) 0.3404(2) 0.0349(9) Uani 1 1 d . .
H12A H 0.3119 0.8738 0.2911 0.042 Uiso 1 1 calc R U
H12B H 0.2108 0.9198 0.3346 0.042 Uiso 1 1 calc R U
C13 C 0.6763(4) 0.7574(2) 0.3445(2) 0.0271(8) Uani 1 1 d . .
C14 C 0.8166(4) 0.7606(2) 0.3842(3) 0.0363(9) Uani 1 1 d . .
H14A H 0.8628 0.7617 0.3411 0.055 Uiso 1 1 calc R U
H14B H 0.8366 0.8184 0.4181 0.055 Uiso 1 1 calc R U
H14C H 0.8412 0.7039 0.4189 0.055 Uiso 1 1 calc R U
C15 C 0.6311(4) 0.8466(3) 0.2929(2) 0.0343(8) Uani 1 1 d . .
H15A H 0.5402 0.8418 0.2683 0.051 Uiso 1 1 calc R U
H15B H 0.6486 0.9035 0.3282 0.051 Uiso 1 1 calc R U
H15C H 0.6753 0.8518 0.2490 0.051 Uiso 1 1 calc R U
C16 C 0.6391(4) 0.6657(3) 0.2946(2) 0.0382(9) Uani 1 1 d . .
H16A H 0.5480 0.6659 0.2699 0.057 Uiso 1 1 calc R U
H16B H 0.6840 0.6624 0.2509 0.057 Uiso 1 1 calc R U
H16C H 0.6614 0.6101 0.3310 0.057 Uiso 1 1 calc R U
O1 O 0.3755(2) 0.88858(16) 0.41303(15) 0.0317(6) Uani 1 1 d . .
O2 O 0.6322(2) 0.95552(16) 0.48415(14) 0.0313(5) Uani 1 1 d . .
O3 O 0.7735(3) 0.80809(17) 0.58239(14) 0.0351(6) Uani 1 1 d . .
O4 O 0.7355(2) 0.60681(15) 0.53294(14) 0.0321(6) Uani 1 1 d . .
O5 O 0.4759(2) 0.57027(16) 0.45734(15) 0.0318(6) Uani 1 1 d . .
O6 O 0.3247(2) 0.70427(16) 0.35459(14) 0.0324(6) Uani 1 1 d . .
O1W O 0.4515(3) 0.74823(15) 0.54074(15) 0.0306(6) Uani 1 1 d D .
H1WA H 0.452(4) 0.6930(16) 0.519(2) 0.046 Uiso 1 1 d D U
H1WB H 0.422(4) 0.789(2) 0.5016(19) 0.046 Uiso 1 1 d D U

loop_
_atom_site_aniso_label
_atom_site_aniso_U_11
_atom_site_aniso_U_22
_atom_site_aniso_U_33
_atom_site_aniso_U_23
_atom_site_aniso_U_13
_atom_site_aniso_U_12
Zn1 0.0284(2) 0.0303(2) 0.02318(18) -0.00081(16) 0.00911(15) -0.00142(18)
Cl1 0.0428(6) 0.0338(5) 0.0345(5) 0.0047(4) 0.0037(4) -0.0005(4)
Cl2 0.0427(6) 0.0345(5) 0.0380(5) -0.0085(4) 0.0079(4) -0.0038(4)
Cl3 0.0304(5) 0.0432(6) 0.0446(5) -0.0007(4) 0.0041(4) -0.0022(4)
N1 0.0262(16) 0.0261(15) 0.0238(16) 0.0002(10) 0.0099(13) 0.0010(11)
C1 0.040(2) 0.025(2) 0.047(2) 0.0006(16) 0.0057(18) 0.0066(17)
C2 0.037(2) 0.0254(19) 0.048(2) -0.0074(16) 0.0107(18) 0.0005(17)
C3 0.036(2) 0.034(2) 0.040(2) -0.0070(16) 0.0010(17) -0.0065(17)
C4 0.043(2) 0.0365(19) 0.0279(18) -0.0067(15) 0.0025(16) -0.0038(17)
C5 0.049(3) 0.037(2) 0.0282(19) 0.0037(16) -0.0030(18) 0.0045(18)
C6 0.033(2) 0.037(2) 0.045(2) 0.0030(17) -0.0052(18) 0.0042(17)
C7 0.036(2) 0.032(2) 0.044(2) 0.0142(17) 0.0046(18) 0.0061(17)
C8 0.035(2) 0.025(2) 0.059(2) 0.0046(17) 0.0134(18) 0.0030(16)
C9 0.051(3) 0.0255(19) 0.037(2) -0.0009(16) 0.0011(18) -0.0094(18)
C10 0.035(2) 0.035(2) 0.041(2) 0.0072(16) -0.0087(17) -0.0154(17)
C11 0.026(2) 0.042(2) 0.035(2) 0.0012(17) 0.0022(16) 0.0027(17)
C12 0.037(2) 0.034(2) 0.0272(18) -0.0012(15) -0.0026(16) 0.0113(17)
C13 0.033(2) 0.0272(18) 0.0247(17) 0.0017(12) 0.0143(16) 0.0009(14)
C14 0.030(2) 0.035(2) 0.046(2) 0.0045(16) 0.0133(18) 0.0010(16)
C15 0.043(2) 0.0324(19) 0.0305(18) 0.0068(15) 0.0137(17) -0.0002(18)
C16 0.052(3) 0.032(2) 0.035(2) -0.0076(15) 0.0200(18) -0.0027(19)
O1 0.0339(14) 0.0247(13) 0.0318(12) 0.0020(10) -0.0002(11) 0.0020(10)
O2 0.0321(14) 0.0316(13) 0.0300(12) -0.0043(10) 0.0071(10) 0.0029(11)
O3 0.0453(16) 0.0296(13) 0.0276(12) 0.0002(10) 0.0037(11) 0.0041(11)
O4 0.0337(15) 0.0293(13) 0.0311(12) 0.0001(10) 0.0040(11) -0.0005(11)
O5 0.0313(14) 0.0245(12) 0.0352(13) 0.0002(10) 0.0002(11) 0.0003(10)
O6 0.0313(15) 0.0255(12) 0.0364(13) 0.0040(11) 0.0013(11) -0.0030(12)
O1W 0.0378(16) 0.0317(15) 0.0250(13) 0.0013(9) 0.0129(11) 0.0029(10)

loop_
_atom_type_symbol
_atom_type_description
_atom_type_scat_dispersion_real
_atom_type_scat_dispersion_imag
_atom_type_scat_source
C C 0.0033 0.0016 'International Tables Vol C Tables 4.2.6.8 and 6.1.1.4'
H H 0.0000 0.0000 'International Tables Vol C Tables 4.2.6.8 and 6.1.1.4'
N N 0.0061 0.0033 'International Tables Vol C Tables 4.2.6.8 and 6.1.1.4'
O O 0.0106 0.0060 'International Tables Vol C Tables 4.2.6.8 and 6.1.1.4'
Cl Cl 0.1484 0.1585 'International Tables Vol C Tables 4.2.6.8 and 6.1.1.4'
Zn Zn 0.2839 1.4301 'International Tables Vol C Tables 4.2.6.8 and 6.1.1.4'

loop_
_geom_angle_atom_site_label_1
_geom_angle_atom_site_label_2
_geom_angle_atom_site_label_3
_geom_angle
O1W Zn1 Cl3 101.40(8)
O1W Zn1 Cl2 103.81(7)
Cl3 Zn1 Cl2 115.10(4)
O1W Zn1 Cl1 101.11(7)
Cl3 Zn1 Cl1 116.58(4)
Cl2 Zn1 Cl1 115.49(4)
C13 N1 H1C 109.5
C13 N1 H1D 109.5
H1C N1 H1D 109.5
C13 N1 H1E 109.5
H1C N1 H1E 109.5
H1D N1 H1E 109.5
O1 C1 C2 110.3(3)
O1 C1 H1A 109.6
C2 C1 H1A 109.6
O1 C1 H1B 109.6
C2 C1 H1B 109.6
H1A C1 H1B 108.1
O2 C2 C1 109.8(3)
O2 C2 H2A 109.7
C1 C2 H2A 109.7
O2 C2 H2B 109.7
C1 C2 H2B 109.7
H2A C2 H2B 108.2
O2 C3 C4 111.3(3)
O2 C3 H3A 109.4
C4 C3 H3A 109.4
O2 C3 H3B 109.4
C4 C3 H3B 109.4
H3A C3 H3B 108.0
O3 C4 C3 107.8(3)
O3 C4 H4A 110.2
C3 C4 H4A 110.2
O3 C4 H4B 110.2
C3 C4 H4B 110.2
H4A C4 H4B 108.5
O3 C5 C6 108.9(3)
O3 C5 H5A 109.9
C6 C5 H5A 109.9
O3 C5 H5B 109.9
C6 C5 H5B 109.9
H5A C5 H5B 108.3
O4 C6 C5 111.8(3)
O4 C6 H6A 109.3
C5 C6 H6A 109.3
O4 C6 H6B 109.3
C5 C6 H6B 109.3
H6A C6 H6B 107.9
O4 C7 C8 107.4(3)
O4 C7 H7A 110.2
C8 C7 H7A 110.2
O4 C7 H7B 110.2
C8 C7 H7B 110.2
H7A C7 H7B 108.5
O5 C8 C7 108.8(3)
O5 C8 H8A 109.9
C7 C8 H8A 109.9
O5 C8 H8B 109.9
C7 C8 H8B 109.9
H8A C8 H8B 108.3
O5 C9 C10 108.6(3)
O5 C9 H9A 110.0
C10 C9 H9A 110.0
O5 C9 H9B 110.0
C10 C9 H9B 110.0
H9A C9 H9B 108.4
O6 C10 C9 109.1(3)
O6 C10 H10A 109.9
C9 C10 H10A 109.9
O6 C10 H10B 109.9
C9 C10 H10B 109.9
H10A C10 H10B 108.3
O6 C11 C12 108.1(3)
O6 C11 H11A 110.1
C12 C11 H11A 110.1
O6 C11 H11B 110.1
C12 C11 H11B 110.1
H11A C11 H11B 108.4
O1 C12 C11 108.4(3)
O1 C12 H12A 110.0
C11 C12 H12A 110.0
O1 C12 H12B 110.0
C11 C12 H12B 110.0
H12A C12 H12B 108.4
C14 C13 N1 106.7(3)
C14 C13 C16 111.6(3)
N1 C13 C16 107.3(3)
C14 C13 C15 111.9(3)
N1 C13 C15 107.3(3)
C16 C13 C15 111.7(3)
C13 C14 H14A 109.5
C13 C14 H14B 109.5
H14A C14 H14B 109.5
C13 C14 H14C 109.5
H14A C14 H14C 109.5
H14B C14 H14C 109.5
C13 C15 H15A 109.5
C13 C15 H15B 109.5
H15A C15 H15B 109.5
C13 C15 H15C 109.5
H15A C15 H15C 109.5
H15B C15 H15C 109.5
C13 C16 H16A 109.5
C13 C16 H16B 109.5
H16A C16 H16B 109.5
C13 C16 H16C 109.5
H16A C16 H16C 109.5
H16B C16 H16C 109.5
C12 O1 C1 111.7(3)
C2 O2 C3 112.2(3)
C5 O3 C4 112.8(3)
C7 O4 C6 111.8(3)
C9 O5 C8 112.1(3)
C10 O6 C11 110.2(3)
Zn1 O1W H1WA 114(3)
Zn1 O1W H1WB 116(3)
H1WA O1W H1WB 108(3)

loop_
_geom_bond_atom_site_label_1
_geom_bond_atom_site_label_2
_geom_bond_distance
Zn1 O1W 2.081(2)
Zn1 Cl3 2.2374(11)
Zn1 Cl2 2.2390(9)
Zn1 Cl1 2.2395(9)
N1 C13 1.516(5)
N1 H1C 0.9100
N1 H1D 0.9100
N1 H1E 0.9100
C1 O1 1.428(4)
C1 C2 1.484(5)
C1 H1A 0.9900
C1 H1B 0.9900
C2 O2 1.426(4)
C2 H2A 0.9900
C2 H2B 0.9900
C3 O2 1.441(4)
C3 C4 1.499(5)
C3 H3A 0.9900
C3 H3B 0.9900
C4 O3 1.416(4)
C4 H4A 0.9900
C4 H4B 0.9900
C5 O3 1.411(4)
C5 C6 1.490(5)
C5 H5A 0.9900
C5 H5B 0.9900
C6 O4 1.444(4)
C6 H6A 0.9900
C6 H6B 0.9900
C7 O4 1.436(4)
C7 C8 1.502(5)
C7 H7A 0.9900
C7 H7B 0.9900
C8 O5 1.434(4)
C8 H8A 0.9900
C8 H8B 0.9900
C9 O5 1.433(4)
C9 C10 1.493(5)
C9 H9A 0.9900
C9 H9B 0.9900
C10 O6 1.417(4)
C10 H10A 0.9900
C10 H10B 0.9900
C11 O6 1.447(4)
C11 C12 1.491(5)
C11 H11A 0.9900
C11 H11B 0.9900
C12 O1 1.427(4)
C12 H12A 0.9900
C12 H12B 0.9900
C13 C14 1.514(6)
C13 C16 1.526(4)
C13 C15 1.527(5)
C14 H14A 0.9800
C14 H14B 0.9800
C14 H14C 0.9800
C15 H15A 0.9800
C15 H15B 0.9800
C15 H15C 0.9800
C16 H16A 0.9800
C16 H16B 0.9800
C16 H16C 0.9800
O1W H1WA 0.85(2)
O1W H1WB 0.86(2)
